data_4066632
loop_
_publ_author_name
'Chen, Dafa'
'Zhang, Xi'
'Xu, Shansheng'
'Song, Haibin'
'Wang, Baiquan'

_publ_section_title
;
 Pyridyl-Substituted Indenyl Ruthenium Complexes: Synthesis, Structures,
 and Reactivities
;
_journal_issue 15
_journal_name_full Organometallics
_journal_page_first 3418
_journal_paper_doi 10.1021/om100556y
_journal_volume 29
_journal_year 2010
_chemical_formula_sum 'C21 H9 N O7 Ru3'
_chemical_formula_weight 690.50
_chemical_name_systematic
; 
 ? 
;
_space_group_IT_number 2
_symmetry_cell_setting triclinic
_symmetry_space_group_name_Hall '-P 1'
_symmetry_space_group_name_H-M 'P -1'
_atom_sites_solution_hydrogens geom
_atom_sites_solution_primary direct
_atom_sites_solution_secondary difmap
_audit_creation_method SHELXL-97
_cell_angle_alpha 104.779(3)
_cell_angle_beta 97.070(3)
_cell_angle_gamma 103.930(3)
_cell_formula_units_Z 2
_cell_length_a 7.1276(14)
_cell_length_b 9.6244(19)
_cell_length_c 16.457(3)
_cell_measurement_reflns_used 2892
_cell_measurement_temperature 294(2)
_cell_measurement_theta_max 26.41
_cell_measurement_theta_min 2.27
_cell_volume 1038.8(3)
_computing_cell_refinement 'Bruker SMART'
_computing_data_collection 'Bruker SMART'
_computing_data_reduction 'Bruker SAINT'
_computing_molecular_graphics 'Bruker SHELXTL'
_computing_publication_material 'Bruker SHELXTL'
_computing_structure_refinement 'SHELXL-97 (Sheldrick, 1997)'
_computing_structure_solution 'SHELXS-97 (Sheldrick, 1990)'
_diffrn_ambient_temperature 294(2)
_diffrn_measured_fraction_theta_full 0.993
_diffrn_measured_fraction_theta_max 0.993
_diffrn_measurement_device_type 'CCD area detector'
_diffrn_measurement_method 'phi and omega scans'
_diffrn_radiation_monochromator graphite
_diffrn_radiation_source 'fine-focus sealed tube'
_diffrn_radiation_type MoK\a
_diffrn_radiation_wavelength 0.71073
_diffrn_reflns_av_R_equivalents 0.0213
_diffrn_reflns_av_sigmaI/netI 0.0408
_diffrn_reflns_limit_h_max 8
_diffrn_reflns_limit_h_min -4
_diffrn_reflns_limit_k_max 11
_diffrn_reflns_limit_k_min -11
_diffrn_reflns_limit_l_max 18
_diffrn_reflns_limit_l_min -19
_diffrn_reflns_number 5427
_diffrn_reflns_theta_full 25.02
_diffrn_reflns_theta_max 25.02
_diffrn_reflns_theta_min 1.31
_exptl_absorpt_coefficient_mu 2.198
_exptl_absorpt_correction_T_max 1.000000
_exptl_absorpt_correction_T_min 0.678519
_exptl_absorpt_correction_type multi-scan
_exptl_absorpt_process_details SADABS
_exptl_crystal_density_diffrn 2.208
_exptl_crystal_density_meas ?
_exptl_crystal_density_method 'not measured'
_exptl_crystal_F_000 660
_exptl_crystal_size_max 0.20
_exptl_crystal_size_mid 0.16
_exptl_crystal_size_min 0.10
_refine_diff_density_max 0.387
_refine_diff_density_min -0.569
_refine_diff_density_rms 0.089
_refine_ls_extinction_method none
_refine_ls_goodness_of_fit_ref 1.021
_refine_ls_hydrogen_treatment constr
_refine_ls_matrix_type full
_refine_ls_number_parameters 289
_refine_ls_number_reflns 3654
_refine_ls_number_restraints 0
_refine_ls_restrained_S_all 1.021
_refine_ls_R_factor_all 0.0347
_refine_ls_R_factor_gt 0.0247
_refine_ls_shift/su_max 0.004
_refine_ls_shift/su_mean 0.000
_refine_ls_structure_factor_coef Fsqd
_refine_ls_weighting_details 'calc w=1/[\s^2^(Fo^2^)+(0.0140P)^2^+0.1802P] where P=(Fo^2^+2Fc^2^)/3'
_refine_ls_weighting_scheme calc
_refine_ls_wR_factor_gt 0.0488
_refine_ls_wR_factor_ref 0.0520
_reflns_number_gt 3018
_reflns_number_total 3654
_reflns_threshold_expression >2sigma(I)
_cod_data_source_file om100556y_si_001.cif
_cod_data_source_block 070104a
_cod_depositor_comments
;
The following automatic conversions were performed:

'_symmetry_cell_setting' value 'Triclinic' changed to 'triclinic'
according to /home/saulius/struct/CIF-dictionaries/cif_core.dic
dictionary named 'cif_core.dic' version 2.4.1 from
2010-06-29.

'_exptl_absorpt_correction_type' value 'MULTI-SCAN'
changed to 'multi-scan' according to
/home/saulius/struct/CIF-dictionaries/cif_core.dic dictionary named
'cif_core.dic' version 2.4.1 from
2010-06-29.

'_refine_ls_hydrogen_treatment' value 'CONSTR' changed
to 'constr' according to
/home/saulius/struct/CIF-dictionaries/cif_core.dic dictionary named
'cif_core.dic' version 2.4.1 from 2010-06-29.

Automatic conversion script
Id: cif_fix_values 1715 2011-07-08 13:25:40Z adriana 

The following automatic conversions were performed:

'_exptl_crystal_density_meas' value 'NONE' was changed to '?' - the
value is perceived as not measured.

Automatic conversion script
Id: cif_fix_values 3008 2015-01-20 13:52:24Z robertas 
;
_cod_original_cell_volume 1038.8(4)
_cod_original_sg_symbol_H-M P-1
_cod_database_code 4066632

loop_
_symmetry_equiv_pos_as_xyz
'x, y, z'
'-x, -y, -z'

loop_
_atom_site_label
_atom_site_type_symbol
_atom_site_fract_x
_atom_site_fract_y
_atom_site_fract_z
_atom_site_U_iso_or_equiv
_atom_site_adp_type
_atom_site_occupancy
_atom_site_symmetry_multiplicity
_atom_site_calc_flag
_atom_site_refinement_flags
Ru1 Ru 0.46116(4) 0.64197(3) 0.85492(2) 0.03373(9) Uani 1 1 d .
Ru2 Ru 0.59156(4) 0.88388(3) 0.781219(18) 0.02701(8) Uani 1 1 d .
Ru3 Ru 0.87240(4) 1.04302(3) 0.709752(19) 0.03061(9) Uani 1 1 d .
O1 O 0.0826(5) 0.4936(4) 0.7268(2) 0.0642(9) Uani 1 1 d .
O2 O 0.2381(5) 0.8146(5) 0.9653(2) 0.0812(12) Uani 1 1 d .
O3 O 0.2691(5) 0.8036(4) 0.6273(2) 0.0677(10) Uani 1 1 d .
O4 O 0.4084(4) 1.1103(3) 0.87638(19) 0.0551(8) Uani 1 1 d .
O5 O 0.6446(6) 1.1754(4) 0.5910(2) 0.0782(11) Uani 1 1 d .
O6 O 0.9433(5) 1.3006(3) 0.8708(2) 0.0608(9) Uani 1 1 d .
O7 O 1.2883(5) 1.1690(4) 0.6860(2) 0.0625(9) Uani 1 1 d .
N1 N 0.8202(4) 0.8307(3) 0.61343(18) 0.0325(7) Uani 1 1 d .
C1 C 0.2276(6) 0.5518(4) 0.7754(3) 0.0402(10) Uani 1 1 d .
C2 C 0.3231(6) 0.7476(5) 0.9236(3) 0.0486(11) Uani 1 1 d .
C3 C 0.3891(6) 0.8317(4) 0.6874(3) 0.0394(10) Uani 1 1 d .
C4 C 0.4765(5) 1.0225(4) 0.8406(2) 0.0349(9) Uani 1 1 d .
C5 C 0.7297(6) 1.1271(4) 0.6342(3) 0.0436(10) Uani 1 1 d .
C6 C 0.9100(6) 1.2052(5) 0.8088(3) 0.0405(10) Uani 1 1 d .
C7 C 1.1307(6) 1.1202(4) 0.6902(3) 0.0400(10) Uani 1 1 d .
C8 C 0.6555(5) 0.5138(4) 0.7831(3) 0.0400(10) Uani 1 1 d .
H8A H 0.6016 0.4442 0.7254 0.048 Uiso 1 1 calc R
C9 C 0.6224(6) 0.4652(5) 0.8560(3) 0.0523(12) Uani 1 1 d .
H9A H 0.5471 0.3616 0.8483 0.063 Uiso 1 1 calc R
C10 C 0.6784(6) 0.5673(5) 0.9376(3) 0.0534(12) Uani 1 1 d .
H10A H 0.6376 0.5341 0.9859 0.064 Uiso 1 1 calc R
C11 C 0.7575(5) 0.7217(5) 0.9499(3) 0.0432(10) Uani 1 1 d .
H11A H 0.7746 0.7940 1.0062 0.052 Uiso 1 1 calc R
C12 C 0.8053(5) 0.7717(4) 0.8793(2) 0.0353(9) Uani 1 1 d .
C13 C 0.8811(5) 0.9195(4) 0.8715(2) 0.0335(9) Uani 1 1 d .
H13A H 0.9446 1.0094 0.9200 0.040 Uiso 1 1 calc R
C14 C 0.8974(5) 0.9080(4) 0.7848(2) 0.0277(8) Uani 1 1 d .
C15 C 0.8073(5) 0.7530(4) 0.7366(2) 0.0287(8) Uani 1 1 d .
C16 C 0.7558(5) 0.6656(4) 0.7939(2) 0.0307(8) Uani 1 1 d .
C17 C 0.7937(5) 0.7105(4) 0.6439(2) 0.0312(9) Uani 1 1 d .
C18 C 0.7687(6) 0.5680(4) 0.5899(3) 0.0420(10) Uani 1 1 d .
H18A H 0.7538 0.4865 0.6116 0.050 Uiso 1 1 calc R
C19 C 0.7662(7) 0.5487(5) 0.5042(3) 0.0591(13) Uani 1 1 d .
H19A H 0.7482 0.4536 0.4671 0.071 Uiso 1 1 calc R
C20 C 0.7903(7) 0.6699(5) 0.4736(3) 0.0608(13) Uani 1 1 d .
H20A H 0.7893 0.6580 0.4156 0.073 Uiso 1 1 calc R
C21 C 0.8161(6) 0.8092(5) 0.5292(2) 0.0461(11) Uani 1 1 d .
H21A H 0.8311 0.8911 0.5080 0.055 Uiso 1 1 calc R

loop_
_atom_site_aniso_label
_atom_site_aniso_U_11
_atom_site_aniso_U_22
_atom_site_aniso_U_33
_atom_site_aniso_U_23
_atom_site_aniso_U_13
_atom_site_aniso_U_12
Ru1 0.02392(17) 0.04059(18) 0.0426(2) 0.02057(15) 0.01021(15) 0.00931(14)
Ru2 0.02428(16) 0.02729(16) 0.03033(17) 0.00891(13) 0.00559(13) 0.00839(12)
Ru3 0.03135(18) 0.02788(16) 0.03519(18) 0.01317(14) 0.00842(14) 0.00808(13)
O1 0.0407(19) 0.071(2) 0.064(2) 0.0031(18) -0.0051(18) 0.0117(17)
O2 0.056(2) 0.133(3) 0.054(2) 0.005(2) 0.0147(19) 0.047(2)
O3 0.059(2) 0.071(2) 0.054(2) -0.0063(17) -0.0190(18) 0.0244(18)
O4 0.064(2) 0.0514(18) 0.0526(18) 0.0019(15) 0.0164(17) 0.0320(17)
O5 0.091(3) 0.091(3) 0.080(2) 0.052(2) 0.012(2) 0.052(2)
O6 0.080(2) 0.0444(18) 0.0506(19) 0.0011(16) 0.0086(18) 0.0191(17)
O7 0.0403(19) 0.072(2) 0.085(2) 0.0381(19) 0.0252(18) 0.0099(17)
N1 0.0329(18) 0.0352(17) 0.0315(18) 0.0111(14) 0.0083(15) 0.0115(14)
C1 0.034(2) 0.044(2) 0.047(3) 0.014(2) 0.013(2) 0.016(2)
C2 0.028(2) 0.074(3) 0.041(3) 0.014(2) 0.003(2) 0.016(2)
C3 0.037(2) 0.031(2) 0.043(2) -0.0001(19) 0.003(2) 0.0110(18)
C4 0.032(2) 0.036(2) 0.036(2) 0.0094(18) 0.0032(18) 0.0110(18)
C5 0.050(3) 0.041(2) 0.046(3) 0.015(2) 0.016(2) 0.018(2)
C6 0.041(2) 0.038(2) 0.050(3) 0.020(2) 0.012(2) 0.015(2)
C7 0.046(3) 0.033(2) 0.042(2) 0.0160(19) 0.010(2) 0.007(2)
C8 0.032(2) 0.031(2) 0.064(3) 0.021(2) 0.015(2) 0.0132(18)
C9 0.037(3) 0.051(3) 0.088(4) 0.044(3) 0.021(3) 0.019(2)
C10 0.027(2) 0.083(3) 0.073(3) 0.058(3) 0.017(2) 0.017(2)
C11 0.025(2) 0.065(3) 0.044(2) 0.029(2) 0.0066(19) 0.008(2)
C12 0.0214(19) 0.048(2) 0.043(2) 0.022(2) 0.0061(18) 0.0133(18)
C13 0.027(2) 0.040(2) 0.031(2) 0.0096(17) -0.0006(17) 0.0094(17)
C14 0.0174(18) 0.0314(19) 0.032(2) 0.0088(16) 0.0019(16) 0.0048(15)
C15 0.0225(19) 0.0272(19) 0.041(2) 0.0131(17) 0.0099(17) 0.0102(15)
C16 0.0195(18) 0.034(2) 0.046(2) 0.0175(18) 0.0101(17) 0.0119(16)
C17 0.0216(19) 0.032(2) 0.042(2) 0.0099(18) 0.0071(17) 0.0112(16)
C18 0.043(2) 0.036(2) 0.046(3) 0.006(2) 0.009(2) 0.0159(19)
C19 0.068(3) 0.052(3) 0.048(3) -0.004(2) 0.004(3) 0.025(3)
C20 0.080(4) 0.069(3) 0.034(3) 0.009(2) 0.012(3) 0.029(3)
C21 0.055(3) 0.052(3) 0.034(2) 0.014(2) 0.011(2) 0.016(2)

loop_
_atom_type_symbol
_atom_type_description
_atom_type_scat_dispersion_real
_atom_type_scat_dispersion_imag
_atom_type_scat_source
C C 0.0033 0.0016 'International Tables Vol C Tables 4.2.6.8 and 6.1.1.4'
H H 0.0000 0.0000 'International Tables Vol C Tables 4.2.6.8 and 6.1.1.4'
N N 0.0061 0.0033 'International Tables Vol C Tables 4.2.6.8 and 6.1.1.4'
O O 0.0106 0.0060 'International Tables Vol C Tables 4.2.6.8 and 6.1.1.4'
Ru Ru -1.2594 0.8363 'International Tables Vol C Tables 4.2.6.8 and 6.1.1.4'

loop_
_geom_angle_atom_site_label_1
_geom_angle_atom_site_label_2
_geom_angle_atom_site_label_3
_geom_angle
C1 Ru1 C2 87.63(17)
C1 Ru1 C9 107.69(18)
C2 Ru1 C9 139.23(18)
C1 Ru1 C10 137.00(18)
C2 Ru1 C10 110.04(18)
C9 Ru1 C10 35.42(16)
C1 Ru1 C11 172.13(16)
C2 Ru1 C11 98.07(17)
C9 Ru1 C11 64.47(17)
C10 Ru1 C11 35.65(15)
C1 Ru1 C8 97.91(16)
C2 Ru1 C8 173.81(17)
C9 Ru1 C8 36.12(14)
C10 Ru1 C8 63.95(16)
C11 Ru1 C8 76.16(15)
C1 Ru1 C12 146.26(15)
C2 Ru1 C12 113.15(16)
C9 Ru1 C12 74.39(14)
C10 Ru1 C12 62.37(13)
C11 Ru1 C12 34.95(12)
C8 Ru1 C12 63.30(14)
C1 Ru1 C16 114.54(15)
C2 Ru1 C16 144.16(16)
C9 Ru1 C16 62.93(13)
C10 Ru1 C16 73.55(14)
C11 Ru1 C16 63.34(13)
C8 Ru1 C16 34.76(12)
C12 Ru1 C16 35.07(12)
C1 Ru1 Ru2 94.71(12)
C2 Ru1 Ru2 92.40(14)
C9 Ru1 Ru2 122.49(11)
C10 Ru1 Ru2 122.10(10)
C11 Ru1 Ru2 90.48(10)
C8 Ru1 Ru2 89.91(9)
C12 Ru1 Ru2 59.73(9)
C16 Ru1 Ru2 59.57(8)
C3 Ru2 C4 89.36(16)
C3 Ru2 C14 129.13(15)
C4 Ru2 C14 127.46(15)
C3 Ru2 C15 105.52(15)
C4 Ru2 C15 164.23(15)
C14 Ru2 C15 37.90(12)
C3 Ru2 C13 165.34(15)
C4 Ru2 C13 104.53(15)
C14 Ru2 C13 37.43(12)
C15 Ru2 C13 60.24(13)
C3 Ru2 Ru3 94.94(13)
C4 Ru2 Ru3 105.99(11)
C14 Ru2 Ru3 46.46(9)
C15 Ru2 Ru3 68.21(9)
C13 Ru2 Ru3 76.95(9)
C3 Ru2 Ru1 100.79(12)
C4 Ru2 Ru1 99.79(11)
C14 Ru2 Ru1 104.79(9)
C15 Ru2 Ru1 82.79(9)
C13 Ru2 Ru1 81.72(9)
Ru3 Ru2 Ru1 149.852(15)
C6 Ru3 C7 92.40(17)
C6 Ru3 C5 94.69(17)
C7 Ru3 C5 97.76(17)
C6 Ru3 C14 89.68(15)
C7 Ru3 C14 106.53(15)
C5 Ru3 C14 155.12(15)
C6 Ru3 N1 168.66(14)
C7 Ru3 N1 93.38(14)
C5 Ru3 N1 94.18(14)
C14 Ru3 N1 79.32(13)
C6 Ru3 Ru2 85.93(12)
C7 Ru3 Ru2 155.86(12)
C5 Ru3 Ru2 106.38(12)
C14 Ru3 Ru2 49.44(9)
N1 Ru3 Ru2 84.80(8)
C21 N1 C17 118.9(3)
C21 N1 Ru3 126.4(3)
C17 N1 Ru3 114.7(2)
O1 C1 Ru1 178.6(4)
O2 C2 Ru1 178.9(5)
O3 C3 Ru2 176.7(4)
O4 C4 Ru2 178.4(4)
O5 C5 Ru3 179.0(4)
O6 C6 Ru3 175.4(4)
O7 C7 Ru3 174.1(4)
C16 C8 C9 119.8(4)
C16 C8 Ru1 77.1(2)
C9 C8 Ru1 70.7(2)
C16 C8 H8A 120.0
C9 C8 H8A 120.0
Ru1 C8 H8A 120.0
C10 C9 C8 120.3(4)
C10 C9 Ru1 73.3(3)
C8 C9 Ru1 73.2(2)
C10 C9 H9A 119.7
C8 C9 H9A 119.7
Ru1 C9 H9A 119.7
C9 C10 C11 121.3(4)
C9 C10 Ru1 71.3(2)
C11 C10 Ru1 72.2(2)
C9 C10 H10A 118.8
C11 C10 H10A 118.8
Ru1 C10 H10A 118.8
C10 C11 C12 119.2(4)
C10 C11 Ru1 72.1(2)
C12 C11 Ru1 76.4(2)
C10 C11 H11A 120.4
C12 C11 H11A 120.4
Ru1 C11 H11A 120.4
C11 C12 C13 131.8(4)
C11 C12 C16 119.8(4)
C13 C12 C16 108.0(3)
C11 C12 Ru1 68.6(2)
C13 C12 Ru1 124.4(3)
C16 C12 Ru1 73.3(2)
C14 C13 C12 109.2(3)
C14 C13 Ru2 65.21(19)
C12 C13 Ru2 88.8(2)
C14 C13 H13A 124.4
C12 C13 H13A 124.4
Ru2 C13 H13A 124.4
C13 C14 C15 106.4(3)
C13 C14 Ru3 133.2(3)
C15 C14 Ru3 110.6(2)
C13 C14 Ru2 77.4(2)
C15 C14 Ru2 77.05(19)
Ru3 C14 Ru2 84.10(13)
C16 C15 C14 110.0(3)
C16 C15 C17 131.8(3)
C14 C15 C17 118.1(3)
C16 C15 Ru2 88.9(2)
C14 C15 Ru2 65.06(18)
C17 C15 Ru2 113.3(2)
C8 C16 C15 134.8(4)
C8 C16 C12 118.8(3)
C15 C16 C12 106.0(3)
C8 C16 Ru1 68.1(2)
C15 C16 Ru1 125.4(2)
C12 C16 Ru1 71.6(2)
N1 C17 C18 120.9(3)
N1 C17 C15 112.2(3)
C18 C17 C15 126.8(3)
C19 C18 C17 119.2(4)
C19 C18 H18A 120.4
C17 C18 H18A 120.4
C20 C19 C18 119.6(4)
C20 C19 H19A 120.2
C18 C19 H19A 120.2
C19 C20 C21 119.4(4)
C19 C20 H20A 120.3
C21 C20 H20A 120.3
N1 C21 C20 122.0(4)
N1 C21 H21A 119.0
C20 C21 H21A 119.0

loop_
_geom_bond_atom_site_label_1
_geom_bond_atom_site_label_2
_geom_bond_distance
Ru1 C1 1.851(4)
Ru1 C2 1.857(5)
Ru1 C9 2.273(4)
Ru1 C10 2.298(4)
Ru1 C11 2.300(4)
Ru1 C8 2.306(4)
Ru1 C12 2.401(4)
Ru1 C16 2.424(3)
Ru1 Ru2 2.9038(6)
Ru2 C3 1.851(4)
Ru2 C4 1.862(4)
Ru2 C14 2.127(3)
Ru2 C15 2.287(3)
Ru2 C13 2.287(4)
Ru2 Ru3 2.7854(5)
Ru3 C6 1.886(4)
Ru3 C7 1.911(4)
Ru3 C5 1.958(5)
Ru3 C14 2.030(3)
Ru3 N1 2.159(3)
O1 C1 1.145(5)
O2 C2 1.148(5)
O3 C3 1.152(5)
O4 C4 1.145(4)
O5 C5 1.135(5)
O6 C6 1.139(4)
O7 C7 1.127(5)
N1 C21 1.344(5)
N1 C17 1.357(4)
C8 C16 1.417(5)
C8 C9 1.420(6)
C8 H8A 0.9800
C9 C10 1.391(6)
C9 H9A 0.9800
C10 C11 1.408(6)
C10 H10A 0.9800
C11 C12 1.415(5)
C11 H11A 0.9800
C12 C13 1.440(5)
C12 C16 1.454(5)
C13 C14 1.424(5)
C13 H13A 0.9800
C14 C15 1.441(5)
C15 C16 1.440(5)
C15 C17 1.459(5)
C17 C18 1.387(5)
C18 C19 1.373(6)
C18 H18A 0.9300
C19 C20 1.367(6)
C19 H19A 0.9300
C20 C21 1.373(6)
C20 H20A 0.9300
C21 H21A 0.9300

loop_
_geom_torsion_atom_site_label_1
_geom_torsion_atom_site_label_2
_geom_torsion_atom_site_label_3
_geom_torsion_atom_site_label_4
_geom_torsion
C1 Ru1 Ru2 C3 -2.43(17)
C2 Ru1 Ru2 C3 -90.24(17)
C9 Ru1 Ru2 C3 112.0(2)
C10 Ru1 Ru2 C3 154.2(2)
C11 Ru1 Ru2 C3 171.66(16)
C8 Ru1 Ru2 C3 95.50(16)
C12 Ru1 Ru2 C3 154.21(16)
C16 Ru1 Ru2 C3 113.35(15)
C1 Ru1 Ru2 C4 88.80(17)
C2 Ru1 Ru2 C4 0.98(17)
C9 Ru1 Ru2 C4 -156.74(19)
C10 Ru1 Ru2 C4 -114.6(2)
C11 Ru1 Ru2 C4 -97.12(16)
C8 Ru1 Ru2 C4 -173.28(16)
C12 Ru1 Ru2 C4 -114.56(16)
C16 Ru1 Ru2 C4 -155.43(16)
C1 Ru1 Ru2 C14 -138.05(15)
C2 Ru1 Ru2 C14 134.13(16)
C9 Ru1 Ru2 C14 -23.60(18)
C10 Ru1 Ru2 C14 18.59(18)
C11 Ru1 Ru2 C14 36.03(14)
C8 Ru1 Ru2 C14 -40.13(14)
C12 Ru1 Ru2 C14 18.59(14)
C16 Ru1 Ru2 C14 -22.28(14)
C1 Ru1 Ru2 C15 -106.93(15)
C2 Ru1 Ru2 C15 165.25(15)
C9 Ru1 Ru2 C15 7.53(18)
C10 Ru1 Ru2 C15 49.71(18)
C11 Ru1 Ru2 C15 67.15(14)
C8 Ru1 Ru2 C15 -9.01(14)
C12 Ru1 Ru2 C15 49.71(14)
C16 Ru1 Ru2 C15 8.84(14)
C1 Ru1 Ru2 C13 -167.78(15)
C2 Ru1 Ru2 C13 104.40(16)
C9 Ru1 Ru2 C13 -53.32(18)
C10 Ru1 Ru2 C13 -11.14(18)
C11 Ru1 Ru2 C13 6.30(14)
C8 Ru1 Ru2 C13 -69.85(14)
C12 Ru1 Ru2 C13 -11.14(15)
C16 Ru1 Ru2 C13 -52.01(14)
C1 Ru1 Ru2 Ru3 -122.60(12)
C2 Ru1 Ru2 Ru3 149.58(13)
C9 Ru1 Ru2 Ru3 -8.14(16)
C10 Ru1 Ru2 Ru3 34.04(16)
C11 Ru1 Ru2 Ru3 51.48(11)
C8 Ru1 Ru2 Ru3 -24.68(11)
C12 Ru1 Ru2 Ru3 34.04(11)
C16 Ru1 Ru2 Ru3 -6.83(10)
C3 Ru2 Ru3 C6 124.59(17)
C4 Ru2 Ru3 C6 33.84(17)
C14 Ru2 Ru3 C6 -93.07(17)
C15 Ru2 Ru3 C6 -130.65(16)
C13 Ru2 Ru3 C6 -67.78(16)
Ru1 Ru2 Ru3 C6 -113.88(13)
C3 Ru2 Ru3 C7 -148.6(3)
C4 Ru2 Ru3 C7 120.6(3)
C14 Ru2 Ru3 C7 -6.3(3)
C15 Ru2 Ru3 C7 -43.9(3)
C13 Ru2 Ru3 C7 19.0(3)
Ru1 Ru2 Ru3 C7 -27.1(3)
C3 Ru2 Ru3 C5 30.89(17)
C4 Ru2 Ru3 C5 -59.86(17)
C14 Ru2 Ru3 C5 173.23(17)
C15 Ru2 Ru3 C5 135.64(15)
C13 Ru2 Ru3 C5 -161.49(15)
Ru1 Ru2 Ru3 C5 152.42(12)
C3 Ru2 Ru3 C14 -142.34(17)
C4 Ru2 Ru3 C14 126.91(17)
C15 Ru2 Ru3 C14 -37.59(15)
C13 Ru2 Ru3 C14 25.28(16)
Ru1 Ru2 Ru3 C14 -20.81(13)
C3 Ru2 Ru3 N1 -61.96(14)
C4 Ru2 Ru3 N1 -152.71(15)
C14 Ru2 Ru3 N1 80.39(15)
C15 Ru2 Ru3 N1 42.80(13)
C13 Ru2 Ru3 N1 105.67(13)
Ru1 Ru2 Ru3 N1 59.58(9)
C6 Ru3 N1 C21 177.9(7)
C7 Ru3 N1 C21 -61.5(4)
C5 Ru3 N1 C21 36.5(4)
C14 Ru3 N1 C21 -167.7(4)
Ru2 Ru3 N1 C21 142.6(3)
C6 Ru3 N1 C17 -3.5(9)
C7 Ru3 N1 C17 117.0(3)
C5 Ru3 N1 C17 -144.9(3)
C14 Ru3 N1 C17 10.8(2)
Ru2 Ru3 N1 C17 -38.8(2)
C2 Ru1 C1 O1 -100(16)
C9 Ru1 C1 O1 42(16)
C10 Ru1 C1 O1 18(16)
C11 Ru1 C1 O1 37(16)
C8 Ru1 C1 O1 78(16)
C12 Ru1 C1 O1 130(16)
C16 Ru1 C1 O1 110(16)
Ru2 Ru1 C1 O1 168(16)
C1 Ru1 C2 O2 -84(22)
C9 Ru1 C2 O2 161(21)
C10 Ru1 C2 O2 136(22)
C11 Ru1 C2 O2 102(22)
C8 Ru1 C2 O2 123(21)
C12 Ru1 C2 O2 69(22)
C16 Ru1 C2 O2 47(22)
Ru2 Ru1 C2 O2 11(22)
C4 Ru2 C3 O3 99(6)
C14 Ru2 C3 O3 -41(6)
C15 Ru2 C3 O3 -75(6)
C13 Ru2 C3 O3 -62(6)
Ru3 Ru2 C3 O3 -7(6)
Ru1 Ru2 C3 O3 -161(6)
C3 Ru2 C4 O4 -92(13)
C14 Ru2 C4 O4 50(13)
C15 Ru2 C4 O4 69(13)
C13 Ru2 C4 O4 83(13)
Ru3 Ru2 C4 O4 3(13)
Ru1 Ru2 C4 O4 167(13)
C6 Ru3 C5 O5 -72(23)
C7 Ru3 C5 O5 -165(23)
C14 Ru3 C5 O5 28(23)
N1 Ru3 C5 O5 101(23)
Ru2 Ru3 C5 O5 15(23)
C7 Ru3 C6 O6 -57(5)
C5 Ru3 C6 O6 -155(5)
C14 Ru3 C6 O6 49(5)
N1 Ru3 C6 O6 63(5)
Ru2 Ru3 C6 O6 99(5)
C6 Ru3 C7 O7 40(3)
C5 Ru3 C7 O7 135(3)
C14 Ru3 C7 O7 -50(3)
N1 Ru3 C7 O7 -130(3)
Ru2 Ru3 C7 O7 -45(4)
C1 Ru1 C8 C16 122.4(2)
C2 Ru1 C8 C16 -84.3(16)
C9 Ru1 C8 C16 -128.4(4)
C10 Ru1 C8 C16 -98.7(3)
C11 Ru1 C8 C16 -62.9(2)
C12 Ru1 C8 C16 -28.1(2)
Ru2 Ru1 C8 C16 27.6(2)
C1 Ru1 C8 C9 -109.3(3)
C2 Ru1 C8 C9 44.0(16)
C10 Ru1 C8 C9 29.7(3)
C11 Ru1 C8 C9 65.5(3)
C12 Ru1 C8 C9 100.3(3)
C16 Ru1 C8 C9 128.4(4)
Ru2 Ru1 C8 C9 156.0(3)
C16 C8 C9 C10 3.4(6)
Ru1 C8 C9 C10 -58.3(4)
C16 C8 C9 Ru1 61.8(3)
C1 Ru1 C9 C10 -151.2(3)
C2 Ru1 C9 C10 -43.5(4)
C11 Ru1 C9 C10 28.1(2)
C8 Ru1 C9 C10 129.9(4)
C12 Ru1 C9 C10 64.0(2)
C16 Ru1 C9 C10 99.8(3)
Ru2 Ru1 C9 C10 101.0(2)
C1 Ru1 C9 C8 78.9(3)
C2 Ru1 C9 C8 -173.4(3)
C10 Ru1 C9 C8 -129.9(4)
C11 Ru1 C9 C8 -101.8(3)
C12 Ru1 C9 C8 -65.9(2)
C16 Ru1 C9 C8 -30.1(2)
Ru2 Ru1 C9 C8 -28.9(3)
C8 C9 C10 C11 3.9(7)
Ru1 C9 C10 C11 -54.4(4)
C8 C9 C10 Ru1 58.3(4)
C1 Ru1 C10 C9 42.4(4)
C2 Ru1 C10 C9 151.4(3)
C11 Ru1 C10 C9 -133.2(4)
C8 Ru1 C10 C9 -30.2(2)
C12 Ru1 C10 C9 -102.2(3)
C16 Ru1 C10 C9 -66.2(2)
Ru2 Ru1 C10 C9 -102.2(2)
C1 Ru1 C10 C11 175.5(2)
C2 Ru1 C10 C11 -75.4(3)
C9 Ru1 C10 C11 133.2(4)
C8 Ru1 C10 C11 103.0(3)
C12 Ru1 C10 C11 31.0(2)
C16 Ru1 C10 C11 67.0(2)
Ru2 Ru1 C10 C11 31.0(3)
C9 C10 C11 C12 -8.5(6)
Ru1 C10 C11 C12 -62.4(3)
C9 C10 C11 Ru1 53.9(4)
C1 Ru1 C11 C10 -22.8(12)
C2 Ru1 C11 C10 113.3(3)
C9 Ru1 C11 C10 -27.9(3)
C8 Ru1 C11 C10 -64.4(3)
C12 Ru1 C11 C10 -127.3(4)
C16 Ru1 C11 C10 -99.0(3)
Ru2 Ru1 C11 C10 -154.2(3)
C1 Ru1 C11 C12 104.5(11)
C2 Ru1 C11 C12 -119.4(3)
C9 Ru1 C11 C12 99.4(3)
C10 Ru1 C11 C12 127.3(4)
C8 Ru1 C11 C12 62.9(2)
C16 Ru1 C11 C12 28.3(2)
Ru2 Ru1 C11 C12 -26.9(2)
C10 C11 C12 C13 177.9(4)
Ru1 C11 C12 C13 117.7(4)
C10 C11 C12 C16 5.6(6)
Ru1 C11 C12 C16 -54.6(3)
C10 C11 C12 Ru1 60.2(3)
C1 Ru1 C12 C11 -166.2(3)
C2 Ru1 C12 C11 69.8(3)
C9 Ru1 C12 C11 -67.6(3)
C10 Ru1 C12 C11 -31.6(3)
C8 Ru1 C12 C11 -104.6(3)
C16 Ru1 C12 C11 -132.5(3)
Ru2 Ru1 C12 C11 148.4(3)
C1 Ru1 C12 C13 67.0(4)
C2 Ru1 C12 C13 -57.0(4)
C9 Ru1 C12 C13 165.6(4)
C10 Ru1 C12 C13 -158.4(4)
C11 Ru1 C12 C13 -126.8(4)
C8 Ru1 C12 C13 128.5(4)
C16 Ru1 C12 C13 100.7(4)
Ru2 Ru1 C12 C13 21.6(3)
C1 Ru1 C12 C16 -33.7(4)
C2 Ru1 C12 C16 -157.7(2)
C9 Ru1 C12 C16 64.9(2)
C10 Ru1 C12 C16 100.9(3)
C11 Ru1 C12 C16 132.5(3)
C8 Ru1 C12 C16 27.9(2)
Ru2 Ru1 C12 C16 -79.09(19)
C11 C12 C13 C14 -178.2(4)
C16 C12 C13 C14 -5.2(4)
Ru1 C12 C13 C14 -87.0(4)
C11 C12 C13 Ru2 -115.0(4)
C16 C12 C13 Ru2 57.9(3)
Ru1 C12 C13 Ru2 -23.8(3)
C3 Ru2 C13 C14 26.9(7)
C4 Ru2 C13 C14 -134.0(2)
C15 Ru2 C13 C14 41.5(2)
Ru3 Ru2 C13 C14 -30.62(19)
Ru1 Ru2 C13 C14 127.9(2)
C3 Ru2 C13 C12 -84.9(6)
C4 Ru2 C13 C12 114.2(2)
C14 Ru2 C13 C12 -111.8(3)
C15 Ru2 C13 C12 -70.2(2)
Ru3 Ru2 C13 C12 -142.4(2)
Ru1 Ru2 C13 C12 16.2(2)
C12 C13 C14 C15 7.2(4)
Ru2 C13 C14 C15 -72.2(2)
C12 C13 C14 Ru3 148.5(3)
Ru2 C13 C14 Ru3 69.2(3)
C12 C13 C14 Ru2 79.4(3)
C6 Ru3 C14 C13 18.5(4)
C7 Ru3 C14 C13 110.9(4)
C5 Ru3 C14 C13 -82.1(5)
N1 Ru3 C14 C13 -158.8(4)
Ru2 Ru3 C14 C13 -66.5(3)
C6 Ru3 C14 C15 158.7(3)
C7 Ru3 C14 C15 -108.9(3)
C5 Ru3 C14 C15 58.2(5)
N1 Ru3 C14 C15 -18.5(2)
Ru2 Ru3 C14 C15 73.8(2)
C6 Ru3 C14 Ru2 84.92(15)
C7 Ru3 C14 Ru2 177.33(13)
C5 Ru3 C14 Ru2 -15.6(4)
N1 Ru3 C14 Ru2 -92.29(12)
C3 Ru2 C14 C13 -171.5(2)
C4 Ru2 C14 C13 61.2(3)
C15 Ru2 C14 C13 -110.4(3)
Ru3 Ru2 C14 C13 136.8(2)
Ru1 Ru2 C14 C13 -53.8(2)
C3 Ru2 C14 C15 -61.1(3)
C4 Ru2 C14 C15 171.7(2)
C13 Ru2 C14 C15 110.4(3)
Ru3 Ru2 C14 C15 -112.8(2)
Ru1 Ru2 C14 C15 56.6(2)
C3 Ru2 C14 Ru3 51.7(2)
C4 Ru2 C14 Ru3 -75.56(19)
C15 Ru2 C14 Ru3 112.8(2)
C13 Ru2 C14 Ru3 -136.8(2)
Ru1 Ru2 C14 Ru3 169.36(6)
C13 C14 C15 C16 -6.5(4)
Ru3 C14 C15 C16 -157.5(2)
Ru2 C14 C15 C16 -79.0(3)
C13 C14 C15 C17 176.7(3)
Ru3 C14 C15 C17 25.8(4)
Ru2 C14 C15 C17 104.3(3)
C13 C14 C15 Ru2 72.4(2)
Ru3 C14 C15 Ru2 -78.50(17)
C3 Ru2 C15 C16 -112.1(2)
C4 Ru2 C15 C16 87.6(5)
C14 Ru2 C15 C16 112.7(3)
C13 Ru2 C15 C16 71.7(2)
Ru3 Ru2 C15 C16 158.7(2)
Ru1 Ru2 C15 C16 -12.89(19)
C3 Ru2 C15 C14 135.2(2)
C4 Ru2 C15 C14 -25.0(6)
C13 Ru2 C15 C14 -41.0(2)
Ru3 Ru2 C15 C14 46.04(18)
Ru1 Ru2 C15 C14 -125.6(2)
C3 Ru2 C15 C17 23.8(3)
C4 Ru2 C15 C17 -136.4(5)
C14 Ru2 C15 C17 -111.4(3)
C13 Ru2 C15 C17 -152.4(3)
Ru3 Ru2 C15 C17 -65.4(2)
Ru1 Ru2 C15 C17 123.0(2)
C9 C8 C16 C15 -177.2(4)
Ru1 C8 C16 C15 -118.7(4)
C9 C8 C16 C12 -6.0(5)
Ru1 C8 C16 C12 52.5(3)
C9 C8 C16 Ru1 -58.5(3)
C14 C15 C16 C8 175.3(4)
C17 C15 C16 C8 -8.5(7)
Ru2 C15 C16 C8 112.5(4)
C14 C15 C16 C12 3.4(4)
C17 C15 C16 C12 179.5(4)
Ru2 C15 C16 C12 -59.5(3)
C14 C15 C16 Ru1 81.9(4)
C17 C15 C16 Ru1 -102.0(4)
Ru2 C15 C16 Ru1 19.0(3)
C11 C12 C16 C8 1.5(5)
C13 C12 C16 C8 -172.4(3)
Ru1 C12 C16 C8 -50.8(3)
C11 C12 C16 C15 175.0(3)
C13 C12 C16 C15 1.1(4)
Ru1 C12 C16 C15 122.7(3)
C11 C12 C16 Ru1 52.4(3)
C13 C12 C16 Ru1 -121.6(3)
C1 Ru1 C16 C8 -66.9(3)
C2 Ru1 C16 C8 169.4(3)
C9 Ru1 C16 C8 31.3(3)
C10 Ru1 C16 C8 67.8(3)
C11 Ru1 C16 C8 104.7(3)
C12 Ru1 C16 C8 132.9(3)
Ru2 Ru1 C16 C8 -147.5(3)
C1 Ru1 C16 C15 63.3(3)
C2 Ru1 C16 C15 -60.4(4)
C9 Ru1 C16 C15 161.5(4)
C10 Ru1 C16 C15 -162.0(3)
C11 Ru1 C16 C15 -125.1(3)
C8 Ru1 C16 C15 130.2(4)
C12 Ru1 C16 C15 -96.9(4)
Ru2 Ru1 C16 C15 -17.3(3)
C1 Ru1 C16 C12 160.2(2)
C2 Ru1 C16 C12 36.5(4)
C9 Ru1 C16 C12 -101.7(3)
C10 Ru1 C16 C12 -65.1(2)
C11 Ru1 C16 C12 -28.2(2)
C8 Ru1 C16 C12 -132.9(3)
Ru2 Ru1 C16 C12 79.6(2)
C21 N1 C17 C18 2.0(5)
Ru3 N1 C17 C18 -176.7(3)
C21 N1 C17 C15 178.5(3)
Ru3 N1 C17 C15 -0.2(4)
C16 C15 C17 N1 167.2(4)
C14 C15 C17 N1 -16.9(5)
Ru2 C15 C17 N1 56.3(3)
C16 C15 C17 C18 -16.4(6)
C14 C15 C17 C18 159.5(4)
Ru2 C15 C17 C18 -127.4(3)
N1 C17 C18 C19 -1.6(6)
C15 C17 C18 C19 -177.6(4)
C17 C18 C19 C20 0.7(7)
C18 C19 C20 C21 -0.2(8)
C17 N1 C21 C20 -1.5(6)
Ru3 N1 C21 C20 177.0(3)
C19 C20 C21 N1 0.6(7)
